data_7012534
loop_
_publ_author_name
'Crespo, Olga'
'Fern\'andez, Eduardo J.'
'Jones, Peter G.'
'Laguna, Antonio'
'L\'opez-de-Luzuriaga, Jos\'e M.'
'Monge, Miguel'
'Olmos, M. Elena'
'P\'erez, Javier'

_publ_section_title
;
 Coordination modes of diphenylphosphinothioformamide in its neutral
 and deprotonated forms at gold(i)
;
_journal_issue 6
_journal_name_full 'Dalton Transactions'
_journal_page_first 1076
_journal_paper_doi 10.1039/b211865c
_journal_year 2003
_chemical_formula_sum 'C14 H14 Au Cl N P S'
_chemical_formula_weight 491.71
_chemical_name_systematic
;
?
;
_space_group_IT_number 14
_symmetry_cell_setting monoclinic
_symmetry_space_group_name_Hall '-P 2ybc'
_symmetry_space_group_name_H-M 'P 1 21/c 1'
_atom_sites_solution_hydrogens geom
_atom_sites_solution_primary Patterson
_atom_sites_solution_secondary difmap
_audit_creation_method SHELXL-97
_cell_angle_alpha 90.00
_cell_angle_beta 98.385(3)
_cell_angle_gamma 90.00
_cell_formula_units_Z 4
_cell_length_a 9.3007(9)
_cell_length_b 9.0894(8)
_cell_length_c 18.4826(18)
_cell_measurement_reflns_used 7245
_cell_measurement_temperature 143(2)
_cell_measurement_theta_max 28
_cell_measurement_theta_min 2
_cell_volume 1545.8(3)
_computing_cell_refinement 'Bruker SAINT'
_computing_data_collection 'Bruker SMART'
_computing_data_reduction 'Bruker SAINT'
_computing_molecular_graphics 'Siemens XP'
_computing_publication_material SHELXL-97
_computing_structure_refinement 'SHELXL-97 (Sheldrick, 1997)'
_computing_structure_solution 'SHELXS-97 (Sheldrick, 1990)'
_diffrn_ambient_temperature 143(2)
_diffrn_detector_area_resol_mean 8.192
_diffrn_measured_fraction_theta_full 0.997
_diffrn_measured_fraction_theta_max 0.997
_diffrn_measurement_device_type 'Bruker SMART 1000 CCD'
_diffrn_measurement_method \w-scans
_diffrn_radiation_monochromator graphite
_diffrn_radiation_source 'fine-focus sealed tube'
_diffrn_radiation_type MoK\a
_diffrn_radiation_wavelength 0.71073
_diffrn_reflns_av_R_equivalents 0.0410
_diffrn_reflns_av_sigmaI/netI 0.0368
_diffrn_reflns_limit_h_max 13
_diffrn_reflns_limit_h_min -12
_diffrn_reflns_limit_k_max 12
_diffrn_reflns_limit_k_min -12
_diffrn_reflns_limit_l_max 26
_diffrn_reflns_limit_l_min -17
_diffrn_reflns_number 12477
_diffrn_reflns_theta_full 30.00
_diffrn_reflns_theta_max 30.00
_diffrn_reflns_theta_min 2.50
_exptl_absorpt_coefficient_mu 9.913
_exptl_absorpt_correction_T_max 0.962
_exptl_absorpt_correction_T_min 0.559
_exptl_absorpt_correction_type 'multiple scans (SADABS)'
_exptl_crystal_colour 'pale yellow'
_exptl_crystal_density_diffrn 2.113
_exptl_crystal_density_method 'not measured'
_exptl_crystal_description column
_exptl_crystal_F_000 928
_exptl_crystal_size_max 0.35
_exptl_crystal_size_mid 0.17
_exptl_crystal_size_min 0.10
_refine_diff_density_max 1.680
_refine_diff_density_min -1.395
_refine_diff_density_rms 0.147
_refine_ls_extinction_method none
_refine_ls_goodness_of_fit_ref 0.997
_refine_ls_hydrogen_treatment 'rigid methyls, others riding'
_refine_ls_matrix_type full
_refine_ls_number_parameters 173
_refine_ls_number_reflns 4494
_refine_ls_number_restraints 43
_refine_ls_restrained_S_all 0.992
_refine_ls_R_factor_all 0.0289
_refine_ls_R_factor_gt 0.0219
_refine_ls_shift/su_max 0.004
_refine_ls_shift/su_mean 0.000
_refine_ls_structure_factor_coef Fsqd
_refine_ls_weighting_details 'calc w=1/[\s^2^(Fo^2^)+(0.0180P)^2^] where P=(Fo^2^+2Fc^2^)/3'
_refine_ls_weighting_scheme calc
_refine_ls_wR_factor_gt 0.0419
_refine_ls_wR_factor_ref 0.0432
_reflns_number_gt 3816
_reflns_number_total 4494
_reflns_threshold_expression >2sigma(I)
_cod_data_source_file b211865c.txt
_cod_data_source_block logbjut
_cod_original_sg_symbol_H-M 'P 21/c'
_cod_database_code 7012534

loop_
_symmetry_equiv_pos_as_xyz
'x, y, z'
'-x, y+1/2, -z+1/2'
'-x, -y, -z'
'x, -y-1/2, z-1/2'

loop_
_atom_site_label
_atom_site_type_symbol
_atom_site_fract_x
_atom_site_fract_y
_atom_site_fract_z
_atom_site_U_iso_or_equiv
_atom_site_adp_type
_atom_site_occupancy
_atom_site_symmetry_multiplicity
_atom_site_calc_flag
_atom_site_refinement_flags
_atom_site_disorder_assembly
_atom_site_disorder_group
Au Au 0.243464(11) 0.652034(10) 0.556923(6) 0.01796(3) Uani 1 1 d . . .
P P 0.28677(7) 0.41379(7) 0.57755(4) 0.01514(13) Uani 1 1 d . . .
S S 0.09155(8) 0.44335(8) 0.69034(4) 0.02281(14) Uani 1 1 d . . .
Cl Cl 0.18868(9) 0.89564(8) 0.53843(6) 0.0365(2) Uani 1 1 d . . .
N N 0.0867(3) 0.2090(3) 0.60472(15) 0.0259(5) Uani 1 1 d U . .
H0 H 0.1189 0.1637 0.5682 0.031 Uiso 1 1 calc R . .
C1 C 0.1400(3) 0.3398(3) 0.62408(15) 0.0168(5) Uani 1 1 d U . .
C2 C -0.0229(4) 0.1351(4) 0.6408(2) 0.0375(8) Uani 1 1 d U . .
H2A H 0.0082 0.1349 0.6938 0.045 Uiso 1 1 calc R . .
H2B H -0.0348 0.0336 0.6231 0.045 Uiso 1 1 calc R . .
H2C H -0.1157 0.1874 0.6297 0.045 Uiso 1 1 calc R . .
C11 C 0.4482(3) 0.3707(3) 0.64111(15) 0.0175(5) Uani 1 1 d DU . .
C12 C 0.4584(3) 0.2412(3) 0.68275(17) 0.0260(6) Uani 1 1 d DU . .
H12 H 0.3793 0.1741 0.6778 0.031 Uiso 1 1 calc R . .
C13 C 0.5828(3) 0.2110(4) 0.73088(19) 0.0315(7) Uani 1 1 d DU . .
H13 H 0.5892 0.1229 0.7589 0.038 Uiso 1 1 calc R . .
C14 C 0.6986(3) 0.3087(4) 0.73851(18) 0.0294(7) Uani 1 1 d DU . .
H14 H 0.7840 0.2880 0.7718 0.035 Uiso 1 1 calc R . .
C15 C 0.6890(3) 0.4361(3) 0.69748(19) 0.0304(7) Uani 1 1 d DU . .
H15 H 0.7681 0.5033 0.7028 0.037 Uiso 1 1 calc R . .
C16 C 0.5648(3) 0.4671(3) 0.64858(17) 0.0242(6) Uani 1 1 d DU . .
H16 H 0.5598 0.5545 0.6202 0.029 Uiso 1 1 calc R . .
C21 C 0.2942(3) 0.3019(3) 0.49690(15) 0.0164(5) Uani 1 1 d DU . .
C22 C 0.4126(3) 0.2119(3) 0.48895(16) 0.0192(5) Uani 1 1 d DU . .
H22 H 0.4916 0.2035 0.5276 0.023 Uiso 1 1 calc R . .
C23 C 0.4145(3) 0.1346(3) 0.42429(17) 0.0228(6) Uani 1 1 d DU . .
H23 H 0.4955 0.0743 0.4186 0.027 Uiso 1 1 calc R . .
C24 C 0.2994(3) 0.1449(3) 0.36822(17) 0.0242(6) Uani 1 1 d DU . .
H24 H 0.3013 0.0915 0.3242 0.029 Uiso 1 1 calc R . .
C25 C 0.1807(3) 0.2333(3) 0.37615(16) 0.0238(6) Uani 1 1 d DU . .
H25 H 0.1011 0.2394 0.3377 0.029 Uiso 1 1 calc R . .
C26 C 0.1783(3) 0.3125(3) 0.43993(16) 0.0201(6) Uani 1 1 d DU . .
H26 H 0.0977 0.3740 0.4449 0.024 Uiso 1 1 calc R . .

loop_
_atom_site_aniso_label
_atom_site_aniso_U_11
_atom_site_aniso_U_22
_atom_site_aniso_U_33
_atom_site_aniso_U_23
_atom_site_aniso_U_13
_atom_site_aniso_U_12
Au 0.01861(5) 0.01307(5) 0.02189(6) 0.00174(4) 0.00196(4) 0.00084(4)
P 0.0168(3) 0.0140(3) 0.0151(3) 0.0012(3) 0.0037(3) 0.0000(2)
S 0.0241(3) 0.0263(3) 0.0192(3) -0.0051(3) 0.0070(3) 0.0003(3)
Cl 0.0342(4) 0.0156(3) 0.0578(6) 0.0051(4) 0.0009(4) 0.0049(3)
N 0.0327(13) 0.0224(11) 0.0257(14) -0.0061(11) 0.0145(11) -0.0104(10)
C1 0.0176(12) 0.0183(12) 0.0150(12) 0.0036(11) 0.0041(10) -0.0004(10)
C2 0.0439(19) 0.0347(18) 0.038(2) -0.0058(15) 0.0200(16) -0.0209(15)
C11 0.0185(12) 0.0176(12) 0.0164(13) -0.0001(10) 0.0026(10) 0.0008(9)
C12 0.0220(13) 0.0235(14) 0.0318(17) 0.0097(13) 0.0022(13) -0.0020(11)
C13 0.0299(15) 0.0327(16) 0.0321(18) 0.0162(14) 0.0050(14) 0.0058(13)
C14 0.0218(14) 0.0385(16) 0.0264(17) 0.0071(14) -0.0014(13) 0.0060(12)
C15 0.0163(13) 0.0329(16) 0.041(2) 0.0068(15) 0.0007(13) -0.0027(11)
C16 0.0227(13) 0.0213(13) 0.0287(16) 0.0064(12) 0.0039(12) 0.0003(11)
C21 0.0198(12) 0.0145(11) 0.0157(13) 0.0024(10) 0.0056(10) -0.0017(9)
C22 0.0193(12) 0.0184(12) 0.0202(14) 0.0006(11) 0.0034(11) -0.0002(10)
C23 0.0249(14) 0.0190(13) 0.0258(15) -0.0016(12) 0.0078(12) 0.0037(10)
C24 0.0313(15) 0.0208(13) 0.0214(14) -0.0049(12) 0.0064(12) -0.0052(11)
C25 0.0238(13) 0.0258(14) 0.0212(15) 0.0013(12) 0.0011(12) -0.0046(11)
C26 0.0174(12) 0.0217(13) 0.0214(14) 0.0000(11) 0.0034(11) -0.0005(10)

loop_
_atom_type_symbol
_atom_type_description
_atom_type_scat_dispersion_real
_atom_type_scat_dispersion_imag
_atom_type_scat_source
C C 0.0033 0.0016 'International Tables Vol C Tables 4.2.6.8 and 6.1.1.4'
H H 0.0000 0.0000 'International Tables Vol C Tables 4.2.6.8 and 6.1.1.4'
N N 0.0061 0.0033 'International Tables Vol C Tables 4.2.6.8 and 6.1.1.4'
P P 0.1023 0.0942 'International Tables Vol C Tables 4.2.6.8 and 6.1.1.4'
S S 0.1246 0.1234 'International Tables Vol C Tables 4.2.6.8 and 6.1.1.4'
Cl Cl 0.1484 0.1585 'International Tables Vol C Tables 4.2.6.8 and 6.1.1.4'
Au Au -2.0133 8.8022 'International Tables Vol C Tables 4.2.6.8 and 6.1.1.4'

loop_
_geom_angle_atom_site_label_1
_geom_angle_atom_site_label_2
_geom_angle_atom_site_label_3
_geom_angle
_geom_angle_site_symmetry_1
_geom_angle_site_symmetry_3
_geom_angle_publ_flag
P Au Cl 177.13(3) . . ?
C11 P C21 106.55(12) . . ?
C11 P C1 102.65(12) . . ?
C21 P C1 107.36(12) . . ?
C11 P Au 115.75(8) . . ?
C21 P Au 115.62(9) . . ?
C1 P Au 107.87(8) . . ?
C1 N C2 123.4(3) . . ?
N C1 S 125.5(2) . . ?
N C1 P 118.5(2) . . ?
S C1 P 115.92(14) . . ?
C16 C11 C12 119.2(2) . . ?
C16 C11 P 119.4(2) . . ?
C12 C11 P 121.4(2) . . ?
C13 C12 C11 120.3(3) . . ?
C12 C13 C14 120.2(3) . . ?
C15 C14 C13 119.6(3) . . ?
C14 C15 C16 120.6(3) . . ?
C11 C16 C15 120.1(3) . . ?
C26 C21 C22 119.7(3) . . ?
C26 C21 P 117.62(19) . . ?
C22 C21 P 122.7(2) . . ?
C23 C22 C21 119.7(3) . . ?
C24 C23 C22 120.4(3) . . ?
C23 C24 C25 120.0(3) . . ?
C26 C25 C24 120.1(3) . . ?
C25 C26 C21 120.0(2) . . ?

loop_
_geom_bond_atom_site_label_1
_geom_bond_atom_site_label_2
_geom_bond_distance
_geom_bond_site_symmetry_2
_geom_bond_publ_flag
Au P 2.2254(7) . ?
Au Cl 2.2866(8) . ?
P C11 1.809(3) . ?
P C21 1.814(3) . ?
P C1 1.844(3) . ?
S C1 1.658(3) . ?
N C1 1.318(3) . ?
N C2 1.461(4) . ?
C11 C16 1.386(4) . ?
C11 C12 1.401(4) . ?
C12 C13 1.381(4) . ?
C13 C14 1.387(4) . ?
C14 C15 1.380(4) . ?
C15 C16 1.387(4) . ?
C21 C26 1.396(4) . ?
C21 C22 1.398(4) . ?
C22 C23 1.388(4) . ?
C23 C24 1.380(4) . ?
C24 C25 1.391(4) . ?
C25 C26 1.384(4) . ?

loop_
_geom_hbond_atom_site_label_D
_geom_hbond_atom_site_label_H
_geom_hbond_atom_site_label_A
_geom_hbond_distance_DH
_geom_hbond_distance_HA
_geom_hbond_distance_DA
_geom_hbond_angle_DHA
_geom_hbond_site_symmetry_A
N H0 Cl 0.88 2.60 3.294(3) 136.3 1_545
C23 H23 Cl 0.95 2.94 3.665(3) 133.9 3_666
C26 H26 Au 0.95 3.18 3.944(3) 139.1 3_566
